data_7041234
loop_
_publ_author_name
'Mondal, Monotosh'
'Giri, Sanjib'
'Guha, Pampa M.'
'Ghosh, Ashutosh'

_publ_section_title
;
 Dependence of magnetic coupling on ligands at the axial positions of
 Ni(II) in phenoxido bridged dimers: experimental observations and DFT
 studies.
;
_journal_issue 3
_journal_name_full 'Dalton transactions (Cambridge, England : 2003)'
_journal_page_first 697
_journal_page_last 708
_journal_paper_doi 10.1039/c6dt03855g
_journal_volume 46
_journal_year 2017
_chemical_formula_moiety 'C28 H38 N10 Ni2 O6 S2'
_chemical_formula_sum 'C28 H38 N10 Ni2 O6 S2'
_chemical_formula_weight 792.18
_chemical_name_systematic
;
 ?
;
_space_group_crystal_system monoclinic
_space_group_IT_number 14
_space_group_name_Hall '-P 2yn'
_space_group_name_H-M_alt 'P 1 21/n 1'
_symmetry_space_group_name_Hall '-P 2yn'
_symmetry_space_group_name_H-M 'P 1 21/n 1'
_atom_sites_solution_hydrogens geom
_audit_creation_method SHELXL-2013
_audit_update_record
;
2016-10-27 deposited with the CCDC.
2016-11-22 downloaded from the CCDC.
;
_cell_angle_alpha 90.000(5)
_cell_angle_beta 99.023(5)
_cell_angle_gamma 90.000(5)
_cell_formula_units_Z 2
_cell_length_a 9.526(5)
_cell_length_b 15.798(5)
_cell_length_c 11.742(5)
_cell_measurement_reflns_used 250
_cell_measurement_temperature 293(2)
_cell_measurement_theta_max 24.674
_cell_measurement_theta_min 2.520
_cell_volume 1745.2(13)
_computing_cell_refinement 'Bruker SMART'
_computing_data_collection 'Bruker SMART'
_computing_data_reduction 'Bruker SAINT'
_computing_molecular_graphics 'Ortep-3 for Windows (Farrugia, 1997)'
_computing_publication_material 'WINGX V1.80.03'
_computing_structure_refinement 'SHELXL-2013 (Sheldrick, 2013)'
_computing_structure_solution 'SHELXS-2013 (Sheldrick, 2013)'
_diffrn_ambient_temperature 293(2)
_diffrn_measured_fraction_theta_full 0.899
_diffrn_measured_fraction_theta_max 0.958
_diffrn_measurement_device_type 'CCD area detector'
_diffrn_measurement_method 'phi and omega scans'
_diffrn_radiation_type MoK\a
_diffrn_radiation_wavelength 0.71073
_diffrn_reflns_av_R_equivalents 0.1129
_diffrn_reflns_av_unetI/netI 0.1362
_diffrn_reflns_Laue_measured_fraction_full 0.899
_diffrn_reflns_Laue_measured_fraction_max 0.958
_diffrn_reflns_limit_h_max 8
_diffrn_reflns_limit_h_min -11
_diffrn_reflns_limit_k_max 18
_diffrn_reflns_limit_k_min -18
_diffrn_reflns_limit_l_max 13
_diffrn_reflns_limit_l_min -11
_diffrn_reflns_number 7707
_diffrn_reflns_point_group_measured_fraction_full 0.899
_diffrn_reflns_point_group_measured_fraction_max 0.958
_diffrn_reflns_theta_full 25.242
_diffrn_reflns_theta_max 24.674
_diffrn_reflns_theta_min 2.520
_diffrn_source 'fine-focus sealed tube'
_exptl_absorpt_coefficient_mu 1.254
_exptl_absorpt_correction_T_max 0.975
_exptl_absorpt_correction_T_min 0.956
_exptl_absorpt_correction_type empirical
_exptl_absorpt_process_details SADABS
_exptl_crystal_colour Green
_exptl_crystal_density_diffrn 1.508
_exptl_crystal_description Prismatic
_exptl_crystal_F_000 824
_exptl_crystal_preparation ', Magnetic properties'
_exptl_crystal_recrystallization_method 'Re-crystallisation from solvent: Acetonitrile'
_exptl_crystal_size_max 0.04
_exptl_crystal_size_mid 0.03
_exptl_crystal_size_min 0.02
_refine_diff_density_max 0.468
_refine_diff_density_min -0.378
_refine_diff_density_rms 0.090
_refine_ls_extinction_method none
_refine_ls_goodness_of_fit_ref 0.871
_refine_ls_hydrogen_treatment constr
_refine_ls_matrix_type full
_refine_ls_number_parameters 219
_refine_ls_number_reflns 2844
_refine_ls_number_restraints 0
_refine_ls_restrained_S_all 0.871
_refine_ls_R_factor_all 0.1161
_refine_ls_R_factor_gt 0.0526
_refine_ls_shift/su_max 0.001
_refine_ls_shift/su_mean 0.000
_refine_ls_structure_factor_coef Fsqd
_refine_ls_weighting_details 'w=1/[\s^2^(Fo^2^)+(0.0339P)^2^] where P=(Fo^2^+2Fc^2^)/3'
_refine_ls_weighting_scheme calc
_refine_ls_wR_factor_gt 0.0894
_refine_ls_wR_factor_ref 0.1109
_reflns_Friedel_coverage 0.000
_reflns_number_gt 1466
_reflns_number_total 2844
_reflns_threshold_expression 'I > 2\s(I)'
_cod_data_source_file c6dt03855g2.cif
_cod_data_source_block 3
_cod_depositor_comments
;
The following automatic conversions were performed:

'_exptl_absorpt_correction_type' value 'EMPIRICAL' changed to
'empirical' according to
/usr/data/users/saulius/crontab/automatic-downloads/rss-feeds/RSC/lib/dictionaries/cif_core.dic
dictionary named 'cif_core.dic' version 2.4.2 from 2011-04-26.

Automatic conversion script
Id: cif_fix_values 4268 2015-11-12 08:31:59Z antanas 

 Adding full bibliography for 7041232--7041234.cif.
;
_cod_database_code 7041234
_shelx_space_group_comment
;
The symmetry employed for this shelxl refinement is uniquely defined
by the following loop, which should always be used as a source of
symmetry information in preference to the above space-group names.
They are only intended as comments.
;
_shelxl_version_number 2013-3

loop_
_space_group_symop_operation_xyz
'x, y, z'
'-x+1/2, y+1/2, -z+1/2'
'-x, -y, -z'
'x-1/2, -y-1/2, z-1/2'

loop_
_atom_site_label
_atom_site_type_symbol
_atom_site_fract_x
_atom_site_fract_y
_atom_site_fract_z
_atom_site_U_iso_or_equiv
_atom_site_adp_type
_atom_site_occupancy
_atom_site_site_symmetry_order
_atom_site_calc_flag
_atom_site_refinement_flags_posn
_atom_site_refinement_flags_adp
Ni1 Ni 1.08174(7) 0.02820(5) 0.39368(6) 0.0355(3) Uani 1 1 d . .
N2 N 1.2602(5) 0.0959(3) 0.3529(4) 0.0455(14) Uani 1 1 d . .
O10 O 0.8962(3) -0.0324(2) 0.4261(3) 0.0340(9) Uani 1 1 d . .
C1 C 1.2622(6) -0.1449(4) 0.4318(5) 0.0419(16) Uani 1 1 d . .
N14A N 0.4186(6) -0.0724(3) 0.0925(5) 0.0527(15) Uani 1 1 d . .
N18 N 1.0288(4) 0.0026(3) 0.2166(3) 0.0379(13) Uani 1 1 d . .
H18 H 1.1194 -0.0131 0.1928 0.045 Uiso 1 1 calc R U
C11 C 0.7814(6) -0.0450(3) 0.3484(5) 0.0352(15) Uani 1 1 d . .
N1 N 1.1998(5) -0.0822(3) 0.4076(4) 0.0416(13) Uani 1 1 d . .
N22 N 0.9773(4) 0.1457(3) 0.3899(4) 0.0390(12) Uani 1 1 d . .
H22 H 0.8852 0.1330 0.4133 0.047 Uiso 1 1 calc R U
C16 C 0.7963(5) -0.0660(3) 0.2335(5) 0.0344(14) Uani 1 1 d . .
C15 C 0.6770(6) -0.0751(3) 0.1502(5) 0.0375(15) Uani 1 1 d . .
H15 H 0.6868 -0.0866 0.0741 0.045 Uiso 1 1 calc R U
C14 C 0.5420(6) -0.0670(4) 0.1813(5) 0.0379(15) Uani 1 1 d . .
C12 C 0.6444(6) -0.0403(4) 0.3768(5) 0.0428(16) Uani 1 1 d . .
H12 H 0.6328 -0.0304 0.4528 0.051 Uiso 1 1 calc R U
C20 C 0.8749(6) 0.1326(4) 0.1806(5) 0.0514(17) Uani 1 1 d . .
H20A H 0.7991 0.1010 0.2074 0.062 Uiso 1 1 calc R U
H20B H 0.8318 0.1679 0.1170 0.062 Uiso 1 1 calc R U
C13 C 0.5260(6) -0.0502(4) 0.2934(5) 0.0434(17) Uani 1 1 d . .
H13 H 0.4355 -0.0454 0.3130 0.052 Uiso 1 1 calc R U
C19 C 0.9729(6) 0.0708(4) 0.1358(5) 0.0510(17) Uani 1 1 d . .
H19A H 0.9226 0.0451 0.0661 0.061 Uiso 1 1 calc R U
H19B H 1.0527 0.1019 0.1146 0.061 Uiso 1 1 calc R U
C23 C 1.0446(6) 0.2076(4) 0.4756(5) 0.0604(19) Uani 1 1 d . .
H23A H 1.1344 0.2249 0.4560 0.091 Uiso 1 1 calc R U
H23B H 1.0593 0.1820 0.5507 0.091 Uiso 1 1 calc R U
H23C H 0.9839 0.2561 0.4759 0.091 Uiso 1 1 calc R U
C17 C 0.9419(5) -0.0762(4) 0.1994(5) 0.0401(15) Uani 1 1 d . .
H17A H 0.9919 -0.1214 0.2447 0.048 Uiso 1 1 calc R U
H17B H 0.9312 -0.0926 0.1189 0.048 Uiso 1 1 calc R U
C2 C 1.3416(6) 0.1299(4) 0.3082(5) 0.0467(17) Uani 1 1 d . .
C21 C 0.9416(6) 0.1895(4) 0.2769(5) 0.0543(18) Uani 1 1 d . .
H21A H 1.0278 0.2138 0.2562 0.065 Uiso 1 1 calc R U
H21B H 0.8769 0.2357 0.2850 0.065 Uiso 1 1 calc R U
C3 C 1.4465(6) 0.1719(5) 0.2497(6) 0.085(3) Uani 1 1 d . .
H3A H 1.5131 0.1309 0.2300 0.127 Uiso 1 1 calc R U
H3B H 1.4961 0.2139 0.2998 0.127 Uiso 1 1 calc R U
H3C H 1.3993 0.1987 0.1808 0.127 Uiso 1 1 calc R U
S1 S 1.3486(2) -0.23162(13) 0.46798(18) 0.0839(7) Uani 1 1 d . .
O14A O 0.4348(4) -0.0902(3) -0.0061(4) 0.0575(12) Uani 1 1 d . .
O14B O 0.3018(5) -0.0587(4) 0.1188(4) 0.100(2) Uani 1 1 d . .

loop_
_atom_site_aniso_label
_atom_site_aniso_U_11
_atom_site_aniso_U_22
_atom_site_aniso_U_33
_atom_site_aniso_U_23
_atom_site_aniso_U_13
_atom_site_aniso_U_12
Ni1 0.0308(5) 0.0446(5) 0.0318(4) 0.0006(4) 0.0073(3) -0.0007(4)
N2 0.040(3) 0.055(4) 0.041(3) 0.002(3) 0.006(3) -0.005(3)
O10 0.025(2) 0.050(3) 0.026(2) 0.002(2) 0.0047(17) -0.0010(18)
C1 0.041(4) 0.050(5) 0.037(4) -0.010(3) 0.013(3) -0.002(3)
N14A 0.045(4) 0.064(4) 0.044(4) -0.004(3) -0.007(3) 0.000(3)
N18 0.025(3) 0.062(4) 0.029(3) -0.002(2) 0.009(2) -0.001(2)
C11 0.028(4) 0.047(4) 0.032(4) 0.002(3) 0.007(3) -0.006(3)
N1 0.042(3) 0.041(3) 0.044(3) -0.003(3) 0.012(2) 0.004(3)
N22 0.036(3) 0.048(3) 0.033(3) 0.004(3) 0.006(2) -0.005(2)
C16 0.026(4) 0.043(4) 0.036(4) 0.004(3) 0.008(3) -0.005(3)
C15 0.045(4) 0.044(4) 0.022(3) -0.002(3) 0.003(3) -0.006(3)
C14 0.027(4) 0.048(4) 0.038(4) -0.003(3) 0.003(3) -0.001(3)
C12 0.033(4) 0.064(5) 0.030(4) 0.006(3) 0.005(3) 0.000(3)
C20 0.052(4) 0.050(5) 0.048(4) 0.007(4) -0.006(3) 0.009(3)
C13 0.028(4) 0.067(5) 0.036(4) 0.008(3) 0.009(3) 0.003(3)
C19 0.058(4) 0.066(5) 0.027(4) 0.002(3) 0.002(3) -0.007(4)
C23 0.068(5) 0.058(5) 0.055(5) -0.007(4) 0.008(4) -0.004(4)
C17 0.035(4) 0.050(4) 0.036(4) -0.008(3) 0.006(3) -0.003(3)
C2 0.045(4) 0.051(5) 0.041(4) -0.002(3) -0.002(3) -0.003(3)
C21 0.056(4) 0.046(4) 0.062(5) 0.007(4) 0.011(4) 0.004(3)
C3 0.067(5) 0.101(7) 0.087(6) 0.027(5) 0.017(4) -0.033(4)
S1 0.0832(15) 0.0714(16) 0.0934(16) 0.0021(13) 0.0026(12) 0.0314(12)
O14A 0.052(3) 0.074(4) 0.042(3) -0.003(3) -0.007(2) -0.002(2)
O14B 0.031(3) 0.205(7) 0.063(4) -0.017(4) 0.000(2) 0.017(3)

loop_
_atom_type_symbol
_atom_type_description
_atom_type_scat_dispersion_real
_atom_type_scat_dispersion_imag
_atom_type_scat_source
C C 0.0033 0.0016 'International Tables Vol C Tables 4.2.6.8 and 6.1.1.4'
H H 0.0000 0.0000 'International Tables Vol C Tables 4.2.6.8 and 6.1.1.4'
N N 0.0061 0.0033 'International Tables Vol C Tables 4.2.6.8 and 6.1.1.4'
S S 0.1246 0.1234 'International Tables Vol C Tables 4.2.6.8 and 6.1.1.4'
Ni Ni 0.3393 1.1124 'International Tables Vol C Tables 4.2.6.8 and 6.1.1.4'
O O 0.0106 0.0060 'International Tables Vol C Tables 4.2.6.8 and 6.1.1.4'

loop_
_geom_angle_atom_site_label_1
_geom_angle_atom_site_label_2
_geom_angle_atom_site_label_3
_geom_angle
_geom_angle_site_symmetry_1
_geom_angle_site_symmetry_3
N1 Ni1 O10 88.83(16) . 3_756
N1 Ni1 O10 93.68(16) . .
O10 Ni1 O10 77.55(15) 3_756 .
N1 Ni1 N18 87.67(18) . .
O10 Ni1 N18 167.57(16) 3_756 .
O10 Ni1 N18 90.78(15) . .
N1 Ni1 N22 174.69(18) . .
O10 Ni1 N22 88.03(15) 3_756 .
O10 Ni1 N22 89.84(15) . .
N18 Ni1 N22 96.28(17) . .
N1 Ni1 N2 89.88(18) . .
O10 Ni1 N2 104.77(16) 3_756 .
O10 Ni1 N2 175.80(16) . .
N18 Ni1 N2 87.14(17) . .
N22 Ni1 N2 86.77(18) . .
C2 N2 Ni1 165.7(5) . .
C11 O10 Ni1 129.9(3) . 3_756
C11 O10 Ni1 124.9(3) . .
Ni1 O10 Ni1 102.45(15) 3_756 .
N1 C1 S1 178.9(5) . .
O14B N14A O14A 122.4(5) . .
O14B N14A C14 118.5(6) . .
O14A N14A C14 119.1(5) . .
C19 N18 C17 112.7(4) . .
C19 N18 Ni1 120.1(4) . .
C17 N18 Ni1 109.7(3) . .
O10 C11 C12 121.9(5) . .
O10 C11 C16 119.7(5) . .
C12 C11 C16 118.4(5) . .
C1 N1 Ni1 170.1(5) . .
C23 N22 C21 108.3(5) . .
C23 N22 Ni1 114.6(3) . .
C21 N22 Ni1 118.1(3) . .
C15 C16 C11 120.2(5) . .
C15 C16 C17 119.1(5) . .
C11 C16 C17 120.6(5) . .
C16 C15 C14 119.5(5) . .
C13 C14 C15 120.9(5) . .
C13 C14 N14A 120.1(5) . .
C15 C14 N14A 118.9(5) . .
C13 C12 C11 120.9(5) . .
C19 C20 C21 116.0(5) . .
C14 C13 C12 120.0(5) . .
N18 C19 C20 115.4(5) . .
N18 C17 C16 112.8(4) . .
N2 C2 C3 178.9(7) . .
N22 C21 C20 113.7(5) . .

loop_
_geom_bond_atom_site_label_1
_geom_bond_atom_site_label_2
_geom_bond_distance
_geom_bond_site_symmetry_2
Ni1 N1 2.068(5) .
Ni1 O10 2.094(3) 3_756
Ni1 O10 2.096(3) .
Ni1 N18 2.100(4) .
Ni1 N22 2.103(5) .
Ni1 N2 2.126(5) .
N2 C2 1.137(6) .
O10 C11 1.325(5) .
O10 Ni1 2.094(3) 3_756
C1 N1 1.167(7) .
C1 S1 1.620(7) .
N14A O14B 1.219(5) .
N14A O14A 1.225(6) .
N14A C14 1.447(7) .
N18 C19 1.479(6) .
N18 C17 1.491(6) .
C11 C12 1.399(6) .
C11 C16 1.418(7) .
N22 C23 1.476(6) .
N22 C21 1.489(6) .
C16 C15 1.385(6) .
C16 C17 1.511(6) .
C15 C14 1.397(6) .
C14 C13 1.374(7) .
C12 C13 1.381(7) .
C20 C19 1.502(7) .
C20 C21 1.505(7) .
C2 C3 1.458(8) .
